data_7214529
loop_
_publ_author_name
'Li, Ya-Min'
'Xiao, Chang-Yu'
'Zhang, Xu-Dong'
'Xu, Yan-Qing'
'Lun, Hui-Jie'
'Niu, Jing-Yang'

_publ_section_title
;
 MnII, CuII and CoII coordination polymers showing antiferromagnetism, and
 the coexistence of spin frustration and long range magnetic ordering
;
_journal_issue 38
_journal_name_full CrystEngComm
_journal_page_first 7756
_journal_paper_doi 10.1039/c3ce41046c
_journal_volume 15
_journal_year 2013
_chemical_formula_sum 'C16 H10 Co3 O10'
_chemical_formula_weight 539.03
_chemical_name_systematic
;
?
;
_space_group_IT_number 14
_symmetry_cell_setting monoclinic
_symmetry_space_group_name_Hall '-P 2ybc'
_symmetry_space_group_name_H-M 'P 1 21/c 1'
_atom_sites_solution_hydrogens geom
_atom_sites_solution_primary direct
_atom_sites_solution_secondary difmap
_audit_creation_method SHELXL-97
_cell_angle_alpha 90.00
_cell_angle_beta 103.245(4)
_cell_angle_gamma 90.00
_cell_formula_units_Z 4
_cell_length_a 11.648(2)
_cell_length_b 12.091(3)
_cell_length_c 11.846(3)
_cell_measurement_temperature 296(2)
_cell_volume 1624.0(6)
_computing_cell_refinement 'Bruker XSCANS'
_computing_data_collection 'Bruker XSCANS'
_computing_data_reduction 'Bruker SHELXTL'
_computing_molecular_graphics 'Bruker SHELXTL'
_computing_publication_material 'Bruker SHELXTL'
_computing_structure_refinement 'SHELXL-97 (Sheldrick, 1997)'
_computing_structure_solution 'SHELXS-97 (Sheldrick, 1990)'
_diffrn_ambient_temperature 296(2)
_diffrn_measured_fraction_theta_full 0.997
_diffrn_measured_fraction_theta_max 0.997
_diffrn_measurement_device_type 'Bruker P4'
_diffrn_measurement_method '\w scans'
_diffrn_radiation_monochromator graphite
_diffrn_radiation_source 'fine-focus sealed tube'
_diffrn_radiation_type MoK\a
_diffrn_radiation_wavelength 0.71073
_diffrn_reflns_av_R_equivalents 0.0425
_diffrn_reflns_av_sigmaI/netI 0.0515
_diffrn_reflns_limit_h_max 12
_diffrn_reflns_limit_h_min -13
_diffrn_reflns_limit_k_max 13
_diffrn_reflns_limit_k_min -14
_diffrn_reflns_limit_l_max 13
_diffrn_reflns_limit_l_min -14
_diffrn_reflns_number 7928
_diffrn_reflns_theta_full 25.00
_diffrn_reflns_theta_max 25.00
_diffrn_reflns_theta_min 1.80
_exptl_absorpt_coefficient_mu 3.090
_exptl_absorpt_correction_T_max 0.857
_exptl_absorpt_correction_T_min 0.430
_exptl_absorpt_correction_type empirical
_exptl_crystal_colour purple
_exptl_crystal_density_diffrn 2.205
_exptl_crystal_density_method 'not measured'
_exptl_crystal_description strip
_exptl_crystal_F_000 1068
_exptl_crystal_size_max 0.40
_exptl_crystal_size_mid 0.23
_exptl_crystal_size_min 0.05
_refine_diff_density_max 1.394
_refine_diff_density_min -0.757
_refine_diff_density_rms 0.136
_refine_ls_extinction_method none
_refine_ls_goodness_of_fit_ref 0.966
_refine_ls_hydrogen_treatment mixed
_refine_ls_matrix_type full
_refine_ls_number_parameters 272
_refine_ls_number_reflns 2846
_refine_ls_number_restraints 2
_refine_ls_restrained_S_all 0.966
_refine_ls_R_factor_all 0.0601
_refine_ls_R_factor_gt 0.0409
_refine_ls_shift/su_max 0.000
_refine_ls_shift/su_mean 0.000
_refine_ls_structure_factor_coef Fsqd
_refine_ls_weighting_details 'calc w=1/[\s^2^(Fo^2^)+(0.0722P)^2^+0.0000P] where P=(Fo^2^+2Fc^2^)/3'
_refine_ls_weighting_scheme calc
_refine_ls_wR_factor_gt 0.1045
_refine_ls_wR_factor_ref 0.1136
_reflns_number_gt 2074
_reflns_number_total 2846
_reflns_threshold_expression >2sigma(I)
_cod_data_source_file c3ce41046c.txt
_cod_data_source_block 3
_cod_original_sg_symbol_H-M P21/c
_cod_database_code 7214529

loop_
_symmetry_equiv_pos_as_xyz
'x, y, z'
'-x, y+1/2, -z+1/2'
'-x, -y, -z'
'x, -y-1/2, z-1/2'

loop_
_atom_site_label
_atom_site_type_symbol
_atom_site_fract_x
_atom_site_fract_y
_atom_site_fract_z
_atom_site_U_iso_or_equiv
_atom_site_adp_type
_atom_site_occupancy
_atom_site_symmetry_multiplicity
_atom_site_calc_flag
_atom_site_refinement_flags
Co1 Co 0.00015(7) 0.25035(4) 0.37968(5) 0.02118(19) Uani 1 1 d .
Co2 Co -0.08571(5) -0.00031(4) 0.23099(5) 0.01822(19) Uani 1 1 d .
Co3 Co 0.0000 0.5000 0.5000 0.0185(2) Uani 1 2 d S
Co4 Co 0.0000 0.0000 0.5000 0.0193(2) Uani 1 2 d S
O1 O 0.1265(3) -0.1946(3) 0.2607(3) 0.0313(8) Uani 1 1 d .
O2 O 0.0572(3) -0.0627(2) 0.3577(2) 0.0231(7) Uani 1 1 d .
O3 O 0.1075(3) -0.3589(2) 0.5170(3) 0.0241(7) Uani 1 1 d .
O4 O 0.2099(3) -0.4045(2) 0.3856(3) 0.0253(7) Uani 1 1 d .
O5 O 0.0574(3) 0.0616(2) 0.1692(2) 0.0220(7) Uani 1 1 d .
O6 O 0.1247(3) 0.1968(3) 0.2935(3) 0.0328(8) Uani 1 1 d .
O7 O 0.2122(3) 0.4052(2) 0.2096(3) 0.0255(7) Uani 1 1 d .
O8 O 0.1106(3) 0.3590(2) 0.0322(3) 0.0269(8) Uani 1 1 d .
O9 O 0.0877(3) 0.3943(2) 0.4084(2) 0.0197(7) Uani 1 1 d D
H9 H 0.1599(14) 0.388(4) 0.442(4) 0.024 Uiso 1 1 d D
O10 O -0.0865(3) 0.1061(2) 0.3696(2) 0.0192(7) Uani 1 1 d D
H10 H -0.1589(13) 0.116(3) 0.368(4) 0.017(13) Uiso 1 1 d D
C1 C 0.1337(4) -0.1343(3) 0.3454(4) 0.0197(10) Uani 1 1 d .
C2 C 0.2404(4) -0.1441(3) 0.4433(3) 0.0190(10) Uani 1 1 d .
C3 C 0.3093(4) -0.0523(4) 0.4824(4) 0.0274(11) Uani 1 1 d .
H3A H 0.2910 0.0156 0.4459 0.033 Uiso 1 1 calc R
C4 C 0.4049(5) -0.0614(4) 0.5749(4) 0.0355(13) Uani 1 1 d .
H4A H 0.4527 -0.0003 0.5994 0.043 Uiso 1 1 calc R
C5 C 0.4294(5) -0.1613(4) 0.6308(4) 0.0390(13) Uani 1 1 d .
H5A H 0.4943 -0.1676 0.6929 0.047 Uiso 1 1 calc R
C6 C 0.3594(5) -0.2510(4) 0.5961(4) 0.0301(12) Uani 1 1 d .
H6A H 0.3750 -0.3169 0.6371 0.036 Uiso 1 1 calc R
C7 C 0.2655(4) -0.2452(3) 0.5005(4) 0.0173(10) Uani 1 1 d .
C8 C 0.1897(4) -0.3431(4) 0.4632(4) 0.0214(10) Uani 1 1 d .
C9 C 0.1324(4) 0.1346(4) 0.2131(4) 0.0221(10) Uani 1 1 d .
C10 C 0.2391(4) 0.1440(3) 0.1646(4) 0.0202(10) Uani 1 1 d .
C11 C 0.3068(4) 0.0505(4) 0.1562(4) 0.0248(11) Uani 1 1 d .
H11A H 0.2868 -0.0173 0.1833 0.030 Uiso 1 1 calc R
C12 C 0.4037(5) 0.0584(4) 0.1075(4) 0.0349(13) Uani 1 1 d .
H12A H 0.4497 -0.0038 0.1040 0.042 Uiso 1 1 calc R
C13 C 0.4320(5) 0.1567(4) 0.0649(5) 0.0421(14) Uani 1 1 d .
H13A H 0.4968 0.1616 0.0315 0.050 Uiso 1 1 calc R
C14 C 0.3645(5) 0.2486(4) 0.0713(5) 0.0334(13) Uani 1 1 d .
H14A H 0.3839 0.3151 0.0410 0.040 Uiso 1 1 calc R
C15 C 0.2685(4) 0.2449(3) 0.1215(4) 0.0200(10) Uani 1 1 d .
C16 C 0.1920(4) 0.3443(4) 0.1226(4) 0.0226(10) Uani 1 1 d .

loop_
_atom_site_aniso_label
_atom_site_aniso_U_11
_atom_site_aniso_U_22
_atom_site_aniso_U_33
_atom_site_aniso_U_23
_atom_site_aniso_U_13
_atom_site_aniso_U_12
Co1 0.0335(4) 0.0155(3) 0.0160(3) -0.0007(2) 0.0088(3) -0.0028(3)
Co2 0.0307(4) 0.0171(3) 0.0085(3) -0.0001(2) 0.0077(2) 0.0000(3)
Co3 0.0308(5) 0.0157(4) 0.0107(4) -0.0007(3) 0.0084(4) -0.0008(4)
Co4 0.0338(5) 0.0153(4) 0.0101(4) 0.0011(3) 0.0074(4) -0.0010(4)
O1 0.045(2) 0.0248(18) 0.0205(18) -0.0065(15) 0.0005(15) 0.0073(16)
O2 0.0319(19) 0.0266(18) 0.0117(15) 0.0003(14) 0.0068(13) 0.0074(15)
O3 0.038(2) 0.0223(16) 0.0154(16) -0.0038(13) 0.0134(14) -0.0063(14)
O4 0.036(2) 0.0244(17) 0.0166(17) -0.0064(14) 0.0092(14) -0.0046(15)
O5 0.0290(19) 0.0260(18) 0.0131(16) -0.0024(14) 0.0090(13) -0.0072(14)
O6 0.051(2) 0.0242(18) 0.031(2) -0.0123(16) 0.0254(17) -0.0115(16)
O7 0.035(2) 0.0268(18) 0.0159(17) -0.0029(14) 0.0080(14) 0.0047(15)
O8 0.041(2) 0.0246(17) 0.0146(17) -0.0027(14) 0.0061(14) 0.0070(15)
O9 0.0278(18) 0.0180(15) 0.0141(16) -0.0012(13) 0.0062(13) 0.0008(14)
O10 0.0240(19) 0.0204(16) 0.0162(16) -0.0005(13) 0.0106(13) -0.0005(14)
C1 0.032(3) 0.018(2) 0.012(2) 0.0048(18) 0.0097(19) -0.0038(19)
C2 0.025(3) 0.022(2) 0.011(2) -0.0009(18) 0.0067(18) -0.0024(19)
C3 0.037(3) 0.018(2) 0.028(3) 0.001(2) 0.009(2) -0.003(2)
C4 0.045(3) 0.025(3) 0.035(3) -0.008(2) 0.004(2) -0.012(2)
C5 0.040(3) 0.038(3) 0.031(3) -0.001(2) -0.009(2) -0.005(3)
C6 0.036(3) 0.023(3) 0.028(3) 0.005(2) 0.001(2) 0.002(2)
C7 0.023(3) 0.019(2) 0.011(2) 0.0004(17) 0.0057(18) -0.0008(18)
C8 0.034(3) 0.019(2) 0.010(2) 0.0017(19) 0.0032(19) 0.001(2)
C9 0.034(3) 0.021(2) 0.014(2) 0.0017(19) 0.010(2) 0.001(2)
C10 0.027(3) 0.022(2) 0.011(2) -0.0038(18) 0.0045(18) 0.0004(19)
C11 0.032(3) 0.020(2) 0.023(3) -0.001(2) 0.007(2) -0.002(2)
C12 0.045(3) 0.025(3) 0.039(3) -0.003(2) 0.018(3) 0.008(2)
C13 0.051(4) 0.037(3) 0.048(4) 0.001(3) 0.032(3) 0.002(3)
C14 0.043(4) 0.021(3) 0.045(3) 0.004(2) 0.027(3) 0.000(2)
C15 0.028(3) 0.020(2) 0.013(2) -0.0016(18) 0.0082(19) -0.0009(18)
C16 0.034(3) 0.019(2) 0.018(3) 0.004(2) 0.013(2) 0.001(2)

loop_
_atom_type_symbol
_atom_type_description
_atom_type_scat_dispersion_real
_atom_type_scat_dispersion_imag
_atom_type_scat_source
C C 0.0033 0.0016 'International Tables Vol C Tables 4.2.6.8 and 6.1.1.4'
H H 0.0000 0.0000 'International Tables Vol C Tables 4.2.6.8 and 6.1.1.4'
O O 0.0106 0.0060 'International Tables Vol C Tables 4.2.6.8 and 6.1.1.4'
Co Co 0.3494 0.9721 'International Tables Vol C Tables 4.2.6.8 and 6.1.1.4'

loop_
_geom_angle_atom_site_label_1
_geom_angle_atom_site_label_2
_geom_angle_atom_site_label_3
_geom_angle
_geom_angle_site_symmetry_1
_geom_angle_site_symmetry_3
O10 Co1 O9 173.73(12) . .
O10 Co1 O6 95.72(12) . .
O9 Co1 O6 88.19(12) . .
O10 Co1 O1 88.58(13) . 2
O9 Co1 O1 95.66(13) . 2
O6 Co1 O1 99.01(14) . 2
O10 Co1 O3 101.28(11) . 3_556
O9 Co1 O3 74.79(11) . 3_556
O6 Co1 O3 162.97(12) . 3_556
O1 Co1 O3 82.59(13) 2 3_556
O10 Co1 O8 74.81(12) . 4_566
O9 Co1 O8 100.88(12) . 4_566
O6 Co1 O8 83.18(13) . 4_566
O1 Co1 O8 163.38(12) 2 4_566
O3 Co1 O8 100.17(11) 3_556 4_566
O9 Co2 O10 179.07(12) 2_545 .
O9 Co2 O4 86.27(12) 2_545 2
O10 Co2 O4 92.91(12) . 2
O9 Co2 O5 78.87(11) 2_545 .
O10 Co2 O5 101.61(11) . .
O4 Co2 O5 93.22(12) 2 .
O9 Co2 O7 92.99(12) 2_545 2_545
O10 Co2 O7 86.66(12) . 2_545
O4 Co2 O7 95.13(12) 2 2_545
O5 Co2 O7 167.93(12) . 2_545
O9 Co2 O2 102.09(12) 2_545 .
O10 Co2 O2 78.79(12) . .
O4 Co2 O2 167.42(12) 2 .
O5 Co2 O2 79.39(12) . .
O7 Co2 O2 93.81(12) 2_545 .
O9 Co3 O9 180.00(12) 3_566 .
O9 Co3 O5 101.08(11) 3_566 2
O9 Co3 O5 78.92(11) . 2
O9 Co3 O5 78.92(11) 3_566 4_566
O9 Co3 O5 101.08(11) . 4_566
O5 Co3 O5 180.0 2 4_566
O9 Co3 O3 78.76(12) 3_566 1_565
O9 Co3 O3 101.24(12) . 1_565
O5 Co3 O3 81.72(12) 2 1_565
O5 Co3 O3 98.28(12) 4_566 1_565
O9 Co3 O3 101.24(12) 3_566 3_556
O9 Co3 O3 78.76(12) . 3_556
O5 Co3 O3 98.28(12) 2 3_556
O5 Co3 O3 81.72(12) 4_566 3_556
O3 Co3 O3 180.0 1_565 3_556
O10 Co4 O10 180.00(13) . 3_556
O10 Co4 O2 100.67(11) . 3_556
O10 Co4 O2 79.33(11) 3_556 3_556
O10 Co4 O2 79.33(11) . .
O10 Co4 O2 100.67(11) 3_556 .
O2 Co4 O2 180.00(8) 3_556 .
O10 Co4 O8 78.96(12) . 4_566
O10 Co4 O8 101.04(12) 3_556 4_566
O2 Co4 O8 81.73(12) 3_556 4_566
O2 Co4 O8 98.27(12) . 4_566
O10 Co4 O8 101.04(12) . 2_545
O10 Co4 O8 78.96(12) 3_556 2_545
O2 Co4 O8 98.27(12) 3_556 2_545
O2 Co4 O8 81.73(12) . 2_545
O8 Co4 O8 180.00(9) 4_566 2_545
C1 O1 Co1 138.8(3) . 2_545
C1 O2 Co4 134.3(3) . .
C1 O2 Co2 128.3(3) . .
Co4 O2 Co2 95.68(12) . .
C8 O3 Co3 124.8(3) . 1_545
C8 O3 Co1 136.6(3) . 3_556
Co3 O3 Co1 97.25(12) 1_545 3_556
C8 O4 Co2 126.5(3) . 2_545
C9 O5 Co3 132.8(3) . 2_545
C9 O5 Co2 129.1(3) . .
Co3 O5 Co2 95.83(12) 2_545 .
C9 O6 Co1 139.3(3) . .
C16 O7 Co2 125.6(3) . 2
C16 O8 Co4 124.7(3) . 2
C16 O8 Co1 137.4(3) . 4_565
Co4 O8 Co1 96.34(13) 2 4_565
Co1 O9 Co2 118.90(14) . 2
Co1 O9 Co3 109.21(14) . .
Co2 O9 Co3 96.90(12) 2 .
Co1 O9 H9 114(3) . .
Co2 O9 H9 105(3) 2 .
Co3 O9 H9 111(3) . .
Co1 O10 Co4 109.90(14) . .
Co1 O10 Co2 119.34(14) . .
Co4 O10 Co2 96.60(12) . .
Co1 O10 H10 111(3) . .
Co4 O10 H10 115(3) . .
Co2 O10 H10 105(3) . .
O1 C1 O2 125.4(4) . .
O1 C1 C2 118.4(4) . .
O2 C1 C2 116.3(4) . .
C3 C2 C7 119.9(4) . .
C3 C2 C1 120.7(4) . .
C7 C2 C1 119.2(4) . .
C4 C3 C2 120.3(4) . .
C4 C3 H3A 119.9 . .
C2 C3 H3A 119.9 . .
C5 C4 C3 119.6(5) . .
C5 C4 H4A 120.2 . .
C3 C4 H4A 120.2 . .
C6 C5 C4 120.7(5) . .
C6 C5 H5A 119.7 . .
C4 C5 H5A 119.7 . .
C5 C6 C7 120.8(4) . .
C5 C6 H6A 119.6 . .
C7 C6 H6A 119.6 . .
C6 C7 C2 118.7(4) . .
C6 C7 C8 120.6(4) . .
C2 C7 C8 120.7(4) . .
O4 C8 O3 124.6(4) . .
O4 C8 C7 119.8(4) . .
O3 C8 C7 115.6(4) . .
O6 C9 O5 125.3(4) . .
O6 C9 C10 117.8(4) . .
O5 C9 C10 116.9(4) . .
C11 C10 C15 119.5(4) . .
C11 C10 C9 120.1(4) . .
C15 C10 C9 120.3(4) . .
C12 C11 C10 120.2(4) . .
C12 C11 H11A 119.9 . .
C10 C11 H11A 119.9 . .
C13 C12 C11 120.3(5) . .
C13 C12 H12A 119.8 . .
C11 C12 H12A 119.8 . .
C12 C13 C14 119.7(5) . .
C12 C13 H13A 120.1 . .
C14 C13 H13A 120.1 . .
C13 C14 C15 121.9(4) . .
C13 C14 H14A 119.1 . .
C15 C14 H14A 119.1 . .
C14 C15 C10 118.4(4) . .
C14 C15 C16 121.3(4) . .
C10 C15 C16 120.1(4) . .
O7 C16 O8 125.4(4) . .
O7 C16 C15 118.8(4) . .
O8 C16 C15 115.8(4) . .

loop_
_geom_bond_atom_site_label_1
_geom_bond_atom_site_label_2
_geom_bond_distance
_geom_bond_site_symmetry_2
Co1 O10 2.005(3) .
Co1 O9 2.007(3) .
Co1 O6 2.060(3) .
Co1 O1 2.064(3) 2
Co1 O3 2.345(3) 3_556
Co1 O8 2.367(3) 4_566
Co2 O9 2.082(3) 2_545
Co2 O10 2.088(3) .
Co2 O4 2.104(3) 2
Co2 O5 2.106(3) .
Co2 O7 2.109(3) 2_545
Co2 O2 2.109(3) .
Co3 O9 2.088(3) 3_566
Co3 O9 2.088(3) .
Co3 O5 2.098(3) 2
Co3 O5 2.098(3) 4_566
Co3 O3 2.099(3) 1_565
Co3 O3 2.099(3) 3_556
Co4 O10 2.082(3) .
Co4 O10 2.082(3) 3_556
Co4 O2 2.091(3) 3_556
Co4 O2 2.091(3) .
Co4 O8 2.118(3) 4_566
Co4 O8 2.118(3) 2_545
O1 C1 1.228(5) .
O1 Co1 2.064(3) 2_545
O2 C1 1.275(5) .
O3 C8 1.280(5) .
O3 Co3 2.099(3) 1_545
O3 Co1 2.345(3) 3_556
O4 C8 1.245(5) .
O4 Co2 2.104(3) 2_545
O5 C9 1.267(5) .
O5 Co3 2.098(3) 2_545
O6 C9 1.233(5) .
O7 C16 1.244(5) .
O7 Co2 2.109(3) 2
O8 C16 1.269(5) .
O8 Co4 2.118(3) 2
O8 Co1 2.367(3) 4_565
O9 Co2 2.082(3) 2
O9 H9 0.849(10) .
O10 H10 0.848(10) .
C1 C2 1.498(6) .
C2 C3 1.385(6) .
C2 C7 1.396(6) .
C3 C4 1.376(7) .
C3 H3A 0.9300 .
C4 C5 1.376(7) .
C4 H4A 0.9300 .
C5 C6 1.362(7) .
C5 H5A 0.9300 .
C6 C7 1.384(7) .
C6 H6A 0.9300 .
C7 C8 1.482(6) .
C9 C10 1.489(6) .
C10 C11 1.395(6) .
C10 C15 1.395(6) .
C11 C12 1.383(7) .
C11 H11A 0.9300 .
C12 C13 1.361(7) .
C12 H12A 0.9300 .
C13 C14 1.373(7) .
C13 H13A 0.9300 .
C14 C15 1.383(7) .
C14 H14A 0.9300 .
C15 C16 1.498(6) .
